data_4132202
loop_
_publ_author_name
'Na, Hanah'
'Teets, Thomas S.'

_publ_section_title
;
 Highly Luminescent Cyclometalated Iridium Complexes Generated by
 Nucleophilic Addition to Coordinated Isocyanides.
;
_journal_issue 20
_journal_name_full 'Journal of the American Chemical Society'
_journal_page_first 6353
_journal_page_last 6360
_journal_paper_doi 10.1021/jacs.8b02416
_journal_volume 140
_journal_year 2018
_chemical_formula_sum 'C33 H26 F4 Ir N5 O2'
_chemical_formula_weight 792.79
_space_group_crystal_system monoclinic
_space_group_IT_number 14
_space_group_name_Hall '-P 2yn'
_space_group_name_H-M_alt 'P 1 21/n 1'
_atom_sites_solution_hydrogens mixed
_audit_creation_method SHELXL-2014/7
_cell_angle_alpha 90
_cell_angle_beta 94.876(8)
_cell_angle_gamma 90
_cell_formula_units_Z 4
_cell_length_a 11.392(7)
_cell_length_b 21.133(14)
_cell_length_c 13.834(9)
_cell_measurement_reflns_used 9782
_cell_measurement_temperature 123(2)
_cell_measurement_theta_max 27.48
_cell_measurement_theta_min 2.23
_cell_volume 3318(4)
_computing_cell_refinement 'Bruker SAINT'
_computing_data_collection 'Bruker APEX2'
_computing_data_reduction 'Bruker SAINT'
_computing_molecular_graphics 'Bruker SHELXTL'
_computing_publication_material 'Bruker SHELXTL'
_computing_structure_refinement 'SHELXL-2014/7 (Sheldrick, 2014)'
_computing_structure_solution 'SHELXS-97 (Sheldrick 2008)'
_diffrn_ambient_temperature 123(2)
_diffrn_measured_fraction_theta_full 0.999
_diffrn_measured_fraction_theta_max 0.982
_diffrn_measurement_device_type 'Bruker APEX-II CCD'
_diffrn_measurement_method '\f and \w scans'
_diffrn_radiation_type MoK\a
_diffrn_radiation_wavelength 0.71073
_diffrn_reflns_av_R_equivalents 0.0287
_diffrn_reflns_av_unetI/netI 0.0331
_diffrn_reflns_Laue_measured_fraction_full 0.999
_diffrn_reflns_Laue_measured_fraction_max 0.982
_diffrn_reflns_limit_h_max 12
_diffrn_reflns_limit_h_min -14
_diffrn_reflns_limit_k_max 23
_diffrn_reflns_limit_k_min -27
_diffrn_reflns_limit_l_max 17
_diffrn_reflns_limit_l_min -16
_diffrn_reflns_number 20239
_diffrn_reflns_point_group_measured_fraction_full 0.999
_diffrn_reflns_point_group_measured_fraction_max 0.982
_diffrn_reflns_theta_full 25.242
_diffrn_reflns_theta_max 27.612
_diffrn_reflns_theta_min 1.764
_exptl_absorpt_coefficient_mu 4.082
_exptl_absorpt_correction_T_max 0.7456
_exptl_absorpt_correction_T_min 0.6270
_exptl_absorpt_correction_type multi-scan
_exptl_absorpt_process_details sadabs
_exptl_crystal_colour yellow
_exptl_crystal_density_diffrn 1.587
_exptl_crystal_description Block
_exptl_crystal_F_000 1552
_exptl_crystal_size_max 0.300
_exptl_crystal_size_mid 0.300
_exptl_crystal_size_min 0.100
_refine_diff_density_max 1.402
_refine_diff_density_min -1.441
_refine_diff_density_rms 0.109
_refine_ls_extinction_method none
_refine_ls_goodness_of_fit_ref 1.117
_refine_ls_hydrogen_treatment mixed
_refine_ls_matrix_type full
_refine_ls_number_parameters 413
_refine_ls_number_reflns 7568
_refine_ls_number_restraints 1
_refine_ls_restrained_S_all 1.117
_refine_ls_R_factor_all 0.0306
_refine_ls_R_factor_gt 0.0272
_refine_ls_shift/su_max 0.002
_refine_ls_shift/su_mean 0.000
_refine_ls_structure_factor_coef Fsqd
_refine_ls_weighting_details 'w=1/[\s^2^(Fo^2^)+(0.0028P)^2^+10.0836P] where P=(Fo^2^+2Fc^2^)/3'
_refine_ls_weighting_scheme calc
_refine_ls_wR_factor_gt 0.0593
_refine_ls_wR_factor_ref 0.0606
_reflns_Friedel_coverage 0.000
_reflns_number_gt 6935
_reflns_number_total 7568
_reflns_threshold_expression 'I > 2\s(I)'
_cod_data_source_file ja8b02416_si_002.cif
_cod_data_source_block 3c
_cod_original_sg_symbol_H-M 'P 21/n'
_cod_database_code 4132202
_shelx_shelxl_version_number 2014/7
_shelx_space_group_comment
; 
The symmetry employed for this shelxl refinement is uniquely defined 
by the following loop, which should always be used as a source of 
symmetry information in preference to the above space-group names. 
They are only intended as comments. 
;
_shelx_estimated_absorpt_t_min 0.374
_shelx_estimated_absorpt_t_max 0.686
_platon_squeeze_void_probe_radius 1.20

loop_
_space_group_symop_operation_xyz
'x, y, z'
'-x+1/2, y+1/2, -z+1/2'
'-x, -y, -z'
'x-1/2, -y-1/2, z-1/2'

loop_
_atom_site_label
_atom_site_type_symbol
_atom_site_fract_x
_atom_site_fract_y
_atom_site_fract_z
_atom_site_U_iso_or_equiv
_atom_site_adp_type
_atom_site_occupancy
_atom_site_site_symmetry_order
_atom_site_calc_flag
_atom_site_refinement_flags_posn
_atom_site_refinement_flags_adp
Ir1 Ir 0.51604(2) 0.25733(2) -0.41210(2) 0.01276(4) Uani 1 1 d . .
F4 F 0.6066(2) 0.48108(11) -0.23989(19) 0.0338(6) Uani 1 1 d . .
N5 N 0.3822(3) 0.24842(15) -0.6017(2) 0.0202(6) Uani 1 1 d D .
H5 H 0.351(3) 0.2587(19) -0.6596(18) 0.024 Uiso 1 1 d D U
C31 C 0.6359(3) 0.32632(16) -0.3608(2) 0.0148(7) Uani 1 1 d . .
N2 N 0.4040(2) 0.32568(14) -0.3671(2) 0.0152(6) Uani 1 1 d . .
O2 O 0.2104(3) 0.06310(14) -0.2895(2) 0.0315(7) Uani 1 1 d . .
F1 F 0.7259(3) 0.08335(13) -0.1788(2) 0.0504(8) Uani 1 1 d . .
F3 F 0.9446(2) 0.37093(13) -0.3083(2) 0.0434(7) Uani 1 1 d . .
N1 N 0.6402(3) 0.19072(14) -0.4394(2) 0.0174(6) Uani 1 1 d . .
N4 N 0.5201(3) 0.32522(15) -0.6180(2) 0.0212(6) Uani 1 1 d . .
N3 N 0.1720(3) 0.06811(15) -0.3758(2) 0.0242(7) Uani 1 1 d . .
O1 O 0.0883(3) 0.03601(15) -0.4117(2) 0.0374(7) Uani 1 1 d . .
C50 C 0.4739(3) 0.28327(16) -0.5594(2) 0.0169(7) Uani 1 1 d . .
C26 C 0.6768(3) 0.15062(16) -0.3650(3) 0.0189(7) Uani 1 1 d . .
C56 C 0.3803(3) 0.19343(16) -0.4520(2) 0.0147(7) Uani 1 1 d . .
F2 F 0.4678(3) 0.21569(16) -0.02724(18) 0.0593(9) Uani 1 1 d . .
C46 C 0.4537(3) 0.37883(16) -0.3228(2) 0.0149(7) Uani 1 1 d . .
C32 C 0.7596(3) 0.32393(18) -0.3554(3) 0.0207(7) Uani 1 1 d . .
H32 H 0.7985 0.2884 -0.3802 0.025 Uiso 1 1 calc R U
C55 C 0.3266(3) 0.14761(16) -0.3972(2) 0.0168(7) Uani 1 1 d . .
H55 H 0.3577 0.1392 -0.3326 0.020 Uiso 1 1 calc R U
C11 C 0.5434(3) 0.21654(17) -0.2782(2) 0.0183(7) Uani 1 1 d . .
C45 C 0.3827(3) 0.42529(17) -0.2854(3) 0.0197(7) Uani 1 1 d . .
H45 H 0.4176 0.4614 -0.2537 0.024 Uiso 1 1 calc R U
C12 C 0.6249(3) 0.16506(17) -0.2739(3) 0.0207(7) Uani 1 1 d . .
C36 C 0.5830(3) 0.37985(16) -0.3193(2) 0.0156(7) Uani 1 1 d . .
C35 C 0.6542(3) 0.42872(17) -0.2799(3) 0.0197(7) Uani 1 1 d . .
C16 C 0.4896(4) 0.23273(19) -0.1936(3) 0.0262(8) Uani 1 1 d . .
H16 H 0.4340 0.2662 -0.1943 0.031 Uiso 1 1 calc R U
C54 C 0.2276(3) 0.11411(16) -0.4364(3) 0.0180(7) Uani 1 1 d . .
C51 C 0.3283(3) 0.20172(17) -0.5472(2) 0.0178(7) Uani 1 1 d . .
C44 C 0.2611(3) 0.41847(19) -0.2946(3) 0.0248(8) Uani 1 1 d . .
H44 H 0.2121 0.4498 -0.2698 0.030 Uiso 1 1 calc R U
C25 C 0.7580(4) 0.10222(19) -0.3802(3) 0.0294(9) Uani 1 1 d . .
H25 H 0.7810 0.0736 -0.3291 0.035 Uiso 1 1 calc R U
C3 C 0.4797(4) 0.3348(2) -0.7215(3) 0.0292(9) Uani 1 1 d . .
H3A H 0.4964 0.3789 -0.7401 0.035 Uiso 1 1 calc R U
H3B H 0.3933 0.3283 -0.7307 0.035 Uiso 1 1 calc R U
C34 C 0.7756(3) 0.42767(18) -0.2756(3) 0.0257(8) Uani 1 1 d . .
H34 H 0.8226 0.4615 -0.2485 0.031 Uiso 1 1 calc R U
C52 C 0.2292(3) 0.16866(19) -0.5868(3) 0.0232(8) Uani 1 1 d . .
H52 H 0.1975 0.1769 -0.6513 0.028 Uiso 1 1 calc R U
C22 C 0.6869(3) 0.18436(19) -0.5258(3) 0.0250(8) Uani 1 1 d . .
H22 H 0.6617 0.2124 -0.5771 0.030 Uiso 1 1 calc R U
C53 C 0.1778(3) 0.12381(18) -0.5310(3) 0.0232(8) Uani 1 1 d . .
H53 H 0.1108 0.1004 -0.5562 0.028 Uiso 1 1 calc R U
C42 C 0.2857(3) 0.31990(18) -0.3758(3) 0.0215(8) Uani 1 1 d . .
H42 H 0.2517 0.2835 -0.4071 0.026 Uiso 1 1 calc R U
C33 C 0.8245(3) 0.37412(19) -0.3134(3) 0.0260(8) Uani 1 1 d . .
C43 C 0.2119(3) 0.36484(19) -0.3410(3) 0.0263(8) Uani 1 1 d . .
H43 H 0.1288 0.3593 -0.3484 0.032 Uiso 1 1 calc R U
C23 C 0.7696(4) 0.1387(2) -0.5421(3) 0.0352(10) Uani 1 1 d . .
H23 H 0.8024 0.1365 -0.6029 0.042 Uiso 1 1 calc R U
C15 C 0.5197(5) 0.1987(2) -0.1088(3) 0.0382(11) Uani 1 1 d . .
C1 C 0.6169(4) 0.3678(2) -0.5841(3) 0.0354(10) Uani 1 1 d . .
H1A H 0.6715 0.3725 -0.6356 0.042 Uiso 1 1 calc R U
H1B H 0.6615 0.3491 -0.5265 0.042 Uiso 1 1 calc R U
C24 C 0.8045(4) 0.0959(2) -0.4687(3) 0.0361(11) Uani 1 1 d . .
H24 H 0.8590 0.0632 -0.4792 0.043 Uiso 1 1 calc R U
C13 C 0.6487(4) 0.1328(2) -0.1860(3) 0.0315(9) Uani 1 1 d . .
C14 C 0.5981(5) 0.1493(2) -0.1019(3) 0.0420(12) Uani 1 1 d . .
H14 H 0.6169 0.1276 -0.0425 0.050 Uiso 1 1 calc R U
C4 C 0.5396(4) 0.2896(2) -0.7872(3) 0.0392(11) Uani 1 1 d . .
H4A H 0.5261 0.2459 -0.7671 0.059 Uiso 1 1 calc R U
H4B H 0.6244 0.2982 -0.7824 0.059 Uiso 1 1 calc R U
H4C H 0.5070 0.2955 -0.8544 0.059 Uiso 1 1 calc R U
C2 C 0.5711(6) 0.4326(2) -0.5578(4) 0.0568(16) Uani 1 1 d . .
H2A H 0.5232 0.4286 -0.5025 0.085 Uiso 1 1 calc R U
H2B H 0.5228 0.4502 -0.6134 0.085 Uiso 1 1 calc R U
H2C H 0.6378 0.4609 -0.5404 0.085 Uiso 1 1 calc R U

loop_
_atom_site_aniso_label
_atom_site_aniso_U_11
_atom_site_aniso_U_22
_atom_site_aniso_U_33
_atom_site_aniso_U_23
_atom_site_aniso_U_13
_atom_site_aniso_U_12
Ir1 0.01361(7) 0.01268(7) 0.01206(6) -0.00040(5) 0.00148(4) 0.00082(5)
F4 0.0274(13) 0.0226(12) 0.0511(15) -0.0151(11) 0.0011(11) -0.0011(10)
N5 0.0215(16) 0.0265(17) 0.0123(14) 0.0040(12) -0.0001(12) -0.0030(13)
C31 0.0148(16) 0.0163(16) 0.0132(16) 0.0015(13) 0.0016(12) -0.0005(13)
N2 0.0118(14) 0.0179(15) 0.0164(14) 0.0016(11) 0.0036(11) 0.0012(11)
O2 0.0439(18) 0.0305(16) 0.0210(14) 0.0040(12) 0.0070(13) -0.0092(13)
F1 0.068(2) 0.0373(16) 0.0437(16) 0.0181(13) -0.0082(14) 0.0181(14)
F3 0.0111(11) 0.0441(16) 0.075(2) -0.0134(14) 0.0041(12) -0.0020(10)
N1 0.0194(15) 0.0149(14) 0.0177(15) -0.0036(11) 0.0013(12) 0.0022(11)
N4 0.0245(17) 0.0213(16) 0.0178(15) 0.0053(12) 0.0013(12) -0.0010(13)
N3 0.0256(17) 0.0178(16) 0.0303(18) -0.0028(13) 0.0094(14) -0.0050(13)
O1 0.0322(17) 0.0391(18) 0.0406(18) 0.0052(14) 0.0021(14) -0.0185(14)
C50 0.0179(17) 0.0166(17) 0.0163(16) 0.0002(13) 0.0027(13) 0.0032(13)
C26 0.0188(18) 0.0136(17) 0.0231(18) -0.0034(14) -0.0053(14) 0.0019(13)
C56 0.0168(17) 0.0148(16) 0.0127(16) -0.0009(12) 0.0025(13) 0.0001(12)
F2 0.097(3) 0.068(2) 0.0164(13) 0.0021(13) 0.0228(14) 0.0015(18)
C46 0.0157(17) 0.0170(17) 0.0120(15) 0.0030(13) 0.0019(12) 0.0006(13)
C32 0.0168(18) 0.0203(18) 0.0254(19) -0.0019(15) 0.0036(14) 0.0014(14)
C55 0.0203(18) 0.0160(17) 0.0145(16) -0.0012(13) 0.0027(13) 0.0006(13)
C11 0.0214(18) 0.0172(17) 0.0158(16) 0.0008(13) -0.0024(13) -0.0040(14)
C45 0.0223(19) 0.0167(17) 0.0206(18) -0.0034(14) 0.0044(14) 0.0006(14)
C12 0.0233(19) 0.0189(18) 0.0189(18) 0.0020(14) -0.0034(14) -0.0024(14)
C36 0.0153(17) 0.0161(17) 0.0154(16) 0.0021(13) 0.0015(13) 0.0012(13)
C35 0.0209(18) 0.0154(17) 0.0222(18) -0.0025(14) -0.0011(14) 0.0018(14)
C16 0.034(2) 0.029(2) 0.0158(18) -0.0001(15) 0.0048(15) -0.0032(17)
C54 0.0210(18) 0.0142(17) 0.0195(17) -0.0020(13) 0.0061(14) -0.0013(13)
C51 0.0190(18) 0.0199(18) 0.0150(16) 0.0009(13) 0.0044(13) -0.0003(13)
C44 0.0218(19) 0.025(2) 0.029(2) -0.0020(16) 0.0092(16) 0.0055(15)
C25 0.030(2) 0.0201(19) 0.036(2) -0.0038(17) -0.0106(18) 0.0085(16)
C3 0.034(2) 0.034(2) 0.0200(19) 0.0118(17) 0.0023(16) -0.0037(17)
C34 0.0191(19) 0.0208(19) 0.036(2) -0.0046(16) -0.0008(16) -0.0058(15)
C52 0.0224(19) 0.031(2) 0.0153(17) -0.0026(15) -0.0019(14) -0.0039(15)
C22 0.026(2) 0.027(2) 0.0215(19) -0.0023(15) 0.0037(15) 0.0068(16)
C53 0.0224(19) 0.027(2) 0.0206(18) -0.0063(15) 0.0018(15) -0.0062(15)
C42 0.0150(17) 0.0242(19) 0.0254(19) -0.0036(15) 0.0023(14) -0.0013(14)
C33 0.0107(17) 0.028(2) 0.040(2) 0.0005(17) 0.0023(15) -0.0024(14)
C43 0.0114(17) 0.032(2) 0.036(2) -0.0043(17) 0.0043(15) 0.0029(15)
C23 0.033(2) 0.040(3) 0.034(2) -0.016(2) 0.0078(19) 0.0084(19)
C15 0.062(3) 0.039(3) 0.0147(19) 0.0033(17) 0.0081(19) -0.010(2)
C1 0.043(3) 0.036(2) 0.027(2) 0.0076(18) 0.0031(19) -0.016(2)
C24 0.029(2) 0.030(2) 0.048(3) -0.018(2) -0.004(2) 0.0129(18)
C13 0.039(2) 0.024(2) 0.030(2) 0.0089(17) -0.0077(18) 0.0011(17)
C14 0.065(3) 0.041(3) 0.019(2) 0.0124(19) -0.003(2) -0.004(2)
C4 0.052(3) 0.041(3) 0.026(2) -0.0015(19) 0.014(2) -0.011(2)
C2 0.107(5) 0.031(3) 0.031(3) 0.005(2) -0.002(3) -0.012(3)

loop_
_atom_type_symbol
_atom_type_description
_atom_type_scat_dispersion_real
_atom_type_scat_dispersion_imag
_atom_type_scat_source
C C 0.0033 0.0016 'International Tables Vol C Tables 4.2.6.8 and 6.1.1.4'
H H 0.0000 0.0000 'International Tables Vol C Tables 4.2.6.8 and 6.1.1.4'
N N 0.0061 0.0033 'International Tables Vol C Tables 4.2.6.8 and 6.1.1.4'
O O 0.0106 0.0060 'International Tables Vol C Tables 4.2.6.8 and 6.1.1.4'
F F 0.0171 0.0103 'International Tables Vol C Tables 4.2.6.8 and 6.1.1.4'
Ir Ir -1.4442 7.9887 'International Tables Vol C Tables 4.2.6.8 and 6.1.1.4'

loop_
_geom_angle_atom_site_label_1
_geom_angle_atom_site_label_2
_geom_angle_atom_site_label_3
_geom_angle
C11 Ir1 N1 79.80(13)
C11 Ir1 N2 94.17(13)
N1 Ir1 N2 172.39(11)
C11 Ir1 C31 86.62(14)
N1 Ir1 C31 95.78(13)
N2 Ir1 C31 79.11(13)
C11 Ir1 C56 91.11(13)
N1 Ir1 C56 90.81(13)
N2 Ir1 C56 93.98(13)
C31 Ir1 C56 172.53(13)
C11 Ir1 C50 169.36(14)
N1 Ir1 C50 95.93(12)
N2 Ir1 C50 90.78(12)
C31 Ir1 C50 103.57(13)
C56 Ir1 C50 79.15(13)
C50 N5 C51 119.9(3)
C32 C31 C36 117.6(3)
C32 C31 Ir1 128.2(3)
C36 C31 Ir1 113.9(2)
C42 N2 C46 118.9(3)
C42 N2 Ir1 123.4(2)
C46 N2 Ir1 117.7(2)
C22 N1 C26 118.9(3)
C22 N1 Ir1 123.9(2)
C26 N1 Ir1 117.1(2)
C50 N4 C1 122.3(3)
C50 N4 C3 124.7(3)
C1 N4 C3 112.9(3)
O1 N3 O2 122.4(3)
O1 N3 C54 119.3(3)
O2 N3 C54 118.3(3)
N4 C50 N5 115.0(3)
N4 C50 Ir1 133.1(3)
N5 C50 Ir1 111.9(2)
N1 C26 C25 120.0(3)
N1 C26 C12 113.4(3)
C25 C26 C12 126.7(3)
C55 C56 C51 115.1(3)
C55 C56 Ir1 130.5(2)
C51 C56 Ir1 114.2(2)
N2 C46 C45 120.5(3)
N2 C46 C36 113.6(3)
C45 C46 C36 125.9(3)
C33 C32 C31 119.3(3)
C54 C55 C56 120.9(3)
C16 C11 C12 118.5(3)
C16 C11 Ir1 127.4(3)
C12 C11 Ir1 114.1(3)
C44 C45 C46 119.8(3)
C13 C12 C11 119.0(4)
C13 C12 C26 125.6(4)
C11 C12 C26 115.5(3)
C35 C36 C31 119.5(3)
C35 C36 C46 124.9(3)
C31 C36 C46 115.6(3)
F4 C35 C34 115.2(3)
F4 C35 C36 121.2(3)
C34 C35 C36 123.5(3)
C15 C16 C11 118.8(4)
C53 C54 C55 122.6(3)
C53 C54 N3 118.3(3)
C55 C54 N3 119.2(3)
C52 C51 C56 124.4(3)
C52 C51 N5 120.8(3)
C56 C51 N5 114.7(3)
C45 C44 C43 119.1(3)
C24 C25 C26 120.6(4)
N4 C3 C4 112.0(3)
C35 C34 C33 115.5(3)
C53 C52 C51 119.3(3)
N1 C22 C23 122.5(4)
C52 C53 C54 117.7(3)
N2 C42 C43 122.7(3)
F3 C33 C34 117.0(3)
F3 C33 C32 118.6(3)
C34 C33 C32 124.4(3)
C42 C43 C44 119.0(3)
C22 C23 C24 119.4(4)
F2 C15 C14 117.9(4)
F2 C15 C16 117.8(4)
C14 C15 C16 124.3(4)
N4 C1 C2 111.4(4)
C25 C24 C23 118.5(4)
F1 C13 C14 116.3(4)
F1 C13 C12 120.8(4)
C14 C13 C12 122.9(4)
C15 C14 C13 116.6(4)

loop_
_geom_bond_atom_site_label_1
_geom_bond_atom_site_label_2
_geom_bond_distance
Ir1 C11 2.042(4)
Ir1 N1 2.053(3)
Ir1 N2 2.059(3)
Ir1 C31 2.081(3)
Ir1 C56 2.092(3)
Ir1 C50 2.126(4)
F4 C35 1.370(4)
N5 C50 1.369(5)
N5 C51 1.413(4)
C31 C32 1.405(5)
C31 C36 1.425(5)
N2 C42 1.349(4)
N2 C46 1.378(4)
O2 N3 1.241(4)
F1 C13 1.365(5)
F3 C33 1.366(4)
N1 C22 1.355(5)
N1 C26 1.371(5)
N4 C50 1.339(4)
N4 C1 1.470(5)
N4 C3 1.480(5)
N3 O1 1.239(4)
N3 C54 1.463(5)
C26 C25 1.407(5)
C26 C12 1.469(5)
C56 C55 1.402(5)
C56 C51 1.409(5)
F2 C15 1.365(5)
C46 C45 1.400(5)
C46 C36 1.469(5)
C32 C33 1.391(5)
C55 C54 1.401(5)
C11 C16 1.409(5)
C11 C12 1.428(5)
C45 C44 1.387(5)
C12 C13 1.400(5)
C36 C35 1.396(5)
C35 C34 1.379(5)
C16 C15 1.394(6)
C54 C53 1.397(5)
C51 C52 1.399(5)
C44 C43 1.396(6)
C25 C24 1.381(6)
C3 C4 1.520(6)
C34 C33 1.383(5)
C52 C53 1.383(5)
C22 C23 1.380(5)
C42 C43 1.382(5)
C23 C24 1.392(7)
C15 C14 1.372(7)
C1 C2 1.521(7)
C13 C14 1.386(6)

loop_
_platon_squeeze_void_nr
_platon_squeeze_void_average_x
_platon_squeeze_void_average_y
_platon_squeeze_void_average_z
_platon_squeeze_void_volume
_platon_squeeze_void_count_electrons
_platon_squeeze_void_content
1 0.000 0.500 0.006 234 72 ' '
2 0.500 1.000 0.011 234 72 ' '
